data_1533359
loop_
_publ_author_name
'Chevalier, B.'
'Pasturel, M.'
'Etourneau, J.'
'Bobet, J.L.'
'Weill, F.'
'Decourt, R.'

_publ_section_title
;
 The new hydrides Ce Ni Ge H1.6 and Ce Cu Ge H1.0 crystallizing in the
 derivative hexagonal(Zr Be Si)-type structure
;
_journal_name_full 'Journal of Solid State Chemistry'
_journal_page_first 752
_journal_page_last 759
_journal_volume 177
_journal_year 2004
_chemical_formula_sum 'Ce Ge Ni'
_chemical_name_systematic 'Ce Ni Ge'
_space_group_IT_number 62
_symmetry_space_group_name_Hall '-P 2ac 2n'
_symmetry_space_group_name_H-M 'P n m a'
_cell_angle_alpha 90
_cell_angle_beta 90
_cell_angle_gamma 90
_cell_formula_units_Z 4
_cell_length_a 7.2469
_cell_length_b 4.3083
_cell_length_c 7.2379
_cell_volume 225.980
_citation_journal_id_ASTM JSSCBI
_cod_data_source_file Chevalier_JSSCBI_2004_1862.cif
_cod_data_source_block Ce1Ge1Ni1
_cod_original_cell_volume 225.9804
_cod_original_formula_sum 'Ce1 Ge1 Ni1'
_cod_database_code 1533359

loop_
_symmetry_equiv_pos_as_xyz
x,y,z
-x+1/2,-y,z+1/2
x+1/2,-y+1/2,-z+1/2
-x,y+1/2,-z
-x,-y,-z
x-1/2,y,-z-1/2
-x-1/2,y-1/2,z-1/2
x,-y-1/2,z

loop_
_atom_site_label
_atom_site_type_symbol
_atom_site_fract_x
_atom_site_fract_y
_atom_site_fract_z
_atom_site_occupancy
_atom_site_U_iso_or_equiv
Ge1 Ge 0.803 0.25 0.5955 1 0.0
Ni1 Ni 0.202 0.25 0.581 1 0.0
Ce1 Ce -0.004 0.25 0.2084 1 0.0
